data_7117024
loop_
_publ_author_name
'Fan Yang'
'Qi-Kui Liu'
'Dan Wu'
'An-Yan Li'
'Yu-Bin Dong'

_publ_section_title
;
 p-Benzoquinone adsorption-separation, sensing and its photoinduced
 transformation within a robust Cd(II)-MOF in a SC-SC fashion
;
_journal_name_full Chem.Commun.
_journal_page_first 7443
_journal_paper_doi 10.1039/C5cc00127G
_journal_volume 51
_journal_year 2015
_chemical_formula_sum 'C54 H40 Cd Cl2 N12 O10'
_chemical_formula_weight 1200.28
_chemical_name_systematic
; 
 ? 
;
_space_group_IT_number 96
_symmetry_cell_setting tetragonal
_symmetry_space_group_name_Hall 'P 4nw 2abw'
_symmetry_space_group_name_H-M 'P 43 21 2'
_atom_sites_solution_hydrogens geom
_atom_sites_solution_primary direct
_atom_sites_solution_secondary difmap
_audit_creation_method SHELXL-97
_audit_update_record
;
2014-12-30 deposited with the CCDC.
2015-02-17 downloaded from the CCDC.
;
_cell_angle_alpha 90.00
_cell_angle_beta 90.00
_cell_angle_gamma 90.00
_cell_formula_units_Z 4
_cell_length_a 15.8664(4)
_cell_length_b 15.8664(4)
_cell_length_c 21.7986(13)
_cell_measurement_reflns_used 6583
_cell_measurement_temperature 100(2)
_cell_measurement_theta_max 28.2200
_cell_measurement_theta_min 3.4120
_cell_volume 5487.6(4)
_computing_structure_refinement 'SHELXL-97 (Sheldrick, 1997)'
_computing_structure_solution 'SHELXS-97 (Sheldrick, 1990)'
_diffrn_ambient_temperature 100(2)
_diffrn_measured_fraction_theta_full 0.995
_diffrn_measured_fraction_theta_max 0.995
_diffrn_radiation_monochromator graphite
_diffrn_radiation_source 'fine-focus sealed tube'
_diffrn_radiation_type MoK\a
_diffrn_radiation_wavelength 0.71073
_diffrn_reflns_av_R_equivalents 0.0401
_diffrn_reflns_av_sigmaI/netI 0.0468
_diffrn_reflns_limit_h_max 19
_diffrn_reflns_limit_h_min -16
_diffrn_reflns_limit_k_max 15
_diffrn_reflns_limit_k_min -19
_diffrn_reflns_limit_l_max 25
_diffrn_reflns_limit_l_min -26
_diffrn_reflns_number 16438
_diffrn_reflns_theta_full 25.60
_diffrn_reflns_theta_max 25.60
_diffrn_reflns_theta_min 3.02
_exptl_absorpt_coefficient_mu 0.564
_exptl_absorpt_correction_T_max 0.9562
_exptl_absorpt_correction_T_min 0.8534
_exptl_absorpt_correction_type multi-scan
_exptl_absorpt_process_details sadabs
_exptl_crystal_colour 'clear light yellow'
_exptl_crystal_density_diffrn 1.453
_exptl_crystal_density_method 'not measured'
_exptl_crystal_description block
_exptl_crystal_F_000 2440
_exptl_crystal_size_max 0.29
_exptl_crystal_size_mid 0.17
_exptl_crystal_size_min 0.08
_refine_diff_density_max 0.836
_refine_diff_density_min -0.369
_refine_diff_density_rms 0.089
_refine_ls_abs_structure_details 'Flack H D (1983), Acta Cryst. A39, 876-881'
_refine_ls_abs_structure_Flack -0.04(3)
_refine_ls_extinction_method none
_refine_ls_goodness_of_fit_ref 1.079
_refine_ls_hydrogen_treatment mixed
_refine_ls_matrix_type full
_refine_ls_number_parameters 421
_refine_ls_number_reflns 5167
_refine_ls_number_restraints 71
_refine_ls_restrained_S_all 1.097
_refine_ls_R_factor_all 0.0513
_refine_ls_R_factor_gt 0.0433
_refine_ls_shift/su_max 0.000
_refine_ls_shift/su_mean 0.000
_refine_ls_structure_factor_coef Fsqd
_refine_ls_weighting_details 'calc w=1/[\s^2^(Fo^2^)+(0.0576P)^2^+8.7973P] where P=(Fo^2^+2Fc^2^)/3'
_refine_ls_weighting_scheme calc
_refine_ls_wR_factor_gt 0.1109
_refine_ls_wR_factor_ref 0.1185
_reflns_number_gt 4658
_reflns_number_total 5167
_reflns_threshold_expression >2sigma(I)
_cod_data_source_file c5cc00127g2.cif
_cod_data_source_block exp_669
_cod_original_cell_volume 5487.7(4)
_cod_database_code 7117024

loop_
_symmetry_equiv_pos_as_xyz
'x, y, z'
'-y+1/2, x+1/2, z+3/4'
'x+1/2, -y+1/2, -z+1/4'
'-x, -y, z+1/2'
'-y, -x, -z+1/2'
'y, x, -z'
'y+1/2, -x+1/2, z+1/4'
'-x+1/2, y+1/2, -z+3/4'

loop_
_atom_site_label
_atom_site_type_symbol
_atom_site_fract_x
_atom_site_fract_y
_atom_site_fract_z
_atom_site_U_iso_or_equiv
_atom_site_adp_type
_atom_site_occupancy
_atom_site_symmetry_multiplicity
_atom_site_calc_flag
_atom_site_refinement_flags
_atom_site_disorder_assembly
_atom_site_disorder_group
C1 C 0.7560(3) 0.9629(3) 0.7862(2) 0.0266(12) Uani 1 1 d . . .
H1 H 0.7603 0.9941 0.8222 0.032 Uiso 1 1 calc R . .
C2 C 0.6913(3) 0.9045(3) 0.7816(2) 0.0255(11) Uani 1 1 d . . .
H2 H 0.6543 0.8969 0.8142 0.031 Uiso 1 1 calc R . .
C3 C 0.6815(3) 0.8568(3) 0.7281(2) 0.0200(10) Uani 1 1 d . . .
C4 C 0.7383(3) 0.8753(3) 0.6802(2) 0.0256(11) Uani 1 1 d . . .
H4 H 0.7334 0.8480 0.6427 0.031 Uiso 1 1 calc R . .
C5 C 0.8014(3) 0.9341(3) 0.6893(2) 0.0252(10) Uani 1 1 d . . .
H5 H 0.8383 0.9447 0.6571 0.030 Uiso 1 1 calc R . .
C6 C 0.6164(3) 0.7904(3) 0.7226(2) 0.0223(10) Uani 1 1 d . . .
C7 C 0.5472(3) 0.7854(3) 0.7620(2) 0.0315(13) Uani 1 1 d . . .
H7 H 0.5404 0.8259 0.7925 0.038 Uiso 1 1 calc R . .
C8 C 0.4890(3) 0.7215(4) 0.7566(3) 0.0378(14) Uani 1 1 d . . .
H8 H 0.4427 0.7203 0.7828 0.045 Uiso 1 1 calc R . .
C9 C 0.4983(4) 0.6593(3) 0.7128(2) 0.0316(12) Uani 1 1 d . . .
H9 H 0.4580 0.6171 0.7090 0.038 Uiso 1 1 calc R . .
C10 C 0.5688(3) 0.6600(3) 0.6742(2) 0.0193(10) Uani 1 1 d . . .
C11 C 0.6269(3) 0.7258(3) 0.6789(2) 0.0183(10) Uani 1 1 d . . .
H11 H 0.6733 0.7270 0.6528 0.022 Uiso 1 1 calc R . .
C12 C 0.5768(3) 0.5917(3) 0.62934(19) 0.0143(9) Uani 1 1 d . . .
C13 C 0.6285(3) 0.4972(3) 0.56697(18) 0.0140(8) Uani 1 1 d . . .
C14 C 0.6911(3) 0.4412(3) 0.53705(19) 0.0179(9) Uani 1 1 d . . .
C15 C 0.7217(3) 0.4573(3) 0.4779(2) 0.0280(12) Uani 1 1 d . . .
H15 H 0.7031 0.5039 0.4559 0.034 Uiso 1 1 calc R . .
C16 C 0.7807(4) 0.4019(4) 0.4526(2) 0.0332(13) Uani 1 1 d . . .
H16 H 0.8003 0.4109 0.4130 0.040 Uiso 1 1 calc R . .
C17 C 0.8103(3) 0.3337(3) 0.4861(2) 0.0249(11) Uani 1 1 d . . .
H17 H 0.8494 0.2974 0.4686 0.030 Uiso 1 1 calc R . .
C18 C 0.7820(3) 0.3190(3) 0.5457(2) 0.0184(9) Uani 1 1 d . . .
C19 C 0.7207(3) 0.3741(3) 0.5697(2) 0.0187(10) Uani 1 1 d . . .
H19 H 0.6999 0.3644 0.6090 0.022 Uiso 1 1 calc R . .
C20 C 0.8123(3) 0.2468(3) 0.5828(2) 0.0187(9) Uani 1 1 d . . .
C21 C 0.7693(3) 0.2211(3) 0.6354(2) 0.0253(10) Uani 1 1 d . . .
H21 H 0.7180 0.2458 0.6455 0.030 Uiso 1 1 calc R . .
C22 C 0.8027(3) 0.1594(3) 0.6724(2) 0.0259(11) Uani 1 1 d . . .
H22 H 0.7724 0.1434 0.7070 0.031 Uiso 1 1 calc R . .
C23 C 0.9150(3) 0.1398(3) 0.6089(2) 0.0197(10) Uani 1 1 d . . .
H23 H 0.9636 0.1103 0.5984 0.024 Uiso 1 1 calc R . .
C24 C 0.8858(3) 0.2021(3) 0.5688(2) 0.0204(10) Uani 1 1 d . . .
H24 H 0.9152 0.2138 0.5329 0.024 Uiso 1 1 calc R . .
C25 C 0.4974(6) 0.0837(5) 0.8096(3) 0.0313(17) Uani 0.50 1 d PDU . .
C26 C 0.4692(6) 0.0056(5) 0.7782(4) 0.0313(18) Uani 0.50 1 d PDU . .
H26 H 0.4321 -0.0315 0.7973 0.038 Uiso 0.50 1 calc PR . .
C27 C 0.4976(6) -0.0098(5) 0.7231(4) 0.038(2) Uani 0.50 1 d PDU . .
H27 H 0.4786 -0.0581 0.7033 0.045 Uiso 0.50 1 calc PR . .
C28 C 0.5579(6) 0.0447(5) 0.6902(3) 0.0432(19) Uani 0.50 1 d PDU . .
C29 C 0.5783(6) 0.1231(6) 0.7224(5) 0.049(2) Uani 0.50 1 d PDU . .
H29 H 0.6124 0.1616 0.7019 0.059 Uiso 0.50 1 calc PR . .
C30 C 0.5524(7) 0.1438(5) 0.7779(5) 0.046(2) Uani 0.50 1 d PDU . .
H30 H 0.5685 0.1943 0.7961 0.056 Uiso 0.50 1 calc PR . .
Cd1 Cd 0.440916(18) 0.440916(18) 0.5000 0.01465(13) Uani 1 2 d S . .
Cl1 Cl 0.75701(16) 0.71621(16) 0.50313(16) 0.0366(6) Uani 0.50 1 d P . .
Cl2 Cl 0.61996(9) 0.38004(9) 0.7500 0.0426(5) Uani 1 2 d S . .
N1 N 0.8126(2) 0.9768(2) 0.74193(19) 0.0200(8) Uani 1 1 d . . .
N2 N 0.5129(2) 0.5523(3) 0.60443(18) 0.0209(8) Uani 1 1 d . . .
N3 N 0.5458(2) 0.4922(2) 0.56505(17) 0.0197(8) Uani 1 1 d . . .
N4 N 0.6501(2) 0.5588(3) 0.60694(17) 0.0190(8) Uani 1 1 d . . .
N5 N 0.7327(3) 0.5816(3) 0.6248(2) 0.0429(14) Uani 1 1 d . . .
N6 N 0.8768(2) 0.1205(2) 0.66150(16) 0.0190(8) Uani 1 1 d . . .
O1 O 0.7730(4) 0.7654(4) 0.55266(18) 0.0641(14) Uani 1 1 d . . .
O2 O 0.6784(3) 0.6784(3) 0.5000 0.093(3) Uani 1 2 d S . .
O3 O 0.8106(8) 0.6454(6) 0.5018(8) 0.103(5) Uani 0.50 1 d P . .
O4 O 0.6386(7) 0.4496(6) 0.7142(4) 0.105(3) Uani 0.75 1 d P A 1
O5 O 0.5989(5) 0.3251(6) 0.6974(4) 0.088(3) Uani 0.75 1 d P A 1
O6 O 0.4787(5) 0.0992(5) 0.8619(4) 0.0436(18) Uani 0.50 1 d PDU . .
O7 O 0.5858(6) 0.0266(6) 0.6409(4) 0.062(2) Uani 0.50 1 d PDU . .
O4W O 0.5755(15) 0.4611(12) 0.7326(9) 0.063(6) Uani 0.25 1 d PU A 2
O5W O 0.6634(12) 0.3017(11) 0.7327(7) 0.055(5) Uani 0.25 1 d PU A 2
H5A H 0.7612 0.5334 0.6208 0.066 Uiso 1 1 d R . .
H5B H 0.7419 0.6150 0.5910 0.066 Uiso 1 1 d R . .

loop_
_atom_site_aniso_label
_atom_site_aniso_U_11
_atom_site_aniso_U_22
_atom_site_aniso_U_33
_atom_site_aniso_U_23
_atom_site_aniso_U_13
_atom_site_aniso_U_12
C1 0.027(3) 0.027(3) 0.026(3) -0.009(2) 0.006(2) -0.006(2)
C2 0.019(3) 0.030(3) 0.027(3) -0.008(2) 0.007(2) -0.011(2)
C3 0.014(2) 0.023(2) 0.024(2) -0.003(2) -0.0020(19) -0.0011(18)
C4 0.025(3) 0.024(3) 0.027(3) -0.010(2) 0.007(2) -0.007(2)
C5 0.024(2) 0.029(3) 0.023(2) -0.007(2) 0.007(2) -0.007(2)
C6 0.020(2) 0.020(2) 0.026(2) -0.007(2) 0.005(2) -0.0021(19)
C7 0.024(3) 0.033(3) 0.037(3) -0.014(2) 0.012(2) -0.008(2)
C8 0.027(3) 0.043(3) 0.044(3) -0.019(3) 0.019(3) -0.010(2)
C9 0.032(3) 0.030(3) 0.033(3) -0.012(2) 0.009(2) -0.009(2)
C10 0.021(2) 0.021(2) 0.016(2) -0.0004(18) 0.001(2) 0.0000(18)
C11 0.015(2) 0.019(2) 0.021(2) -0.002(2) -0.0011(19) 0.0015(17)
C12 0.015(2) 0.012(2) 0.016(2) 0.0041(17) 0.0005(17) -0.0006(15)
C13 0.015(2) 0.015(2) 0.0130(19) 0.0008(18) -0.0029(17) 0.0002(16)
C14 0.015(2) 0.018(2) 0.021(2) -0.001(2) -0.0024(18) -0.0020(19)
C15 0.031(3) 0.034(3) 0.019(2) 0.011(2) 0.000(2) 0.013(2)
C16 0.035(3) 0.048(3) 0.017(2) 0.008(2) 0.010(2) 0.011(3)
C17 0.021(3) 0.029(3) 0.025(3) -0.002(2) 0.003(2) 0.0062(19)
C18 0.014(2) 0.021(2) 0.021(2) -0.004(2) -0.0018(19) 0.0013(17)
C19 0.022(2) 0.020(2) 0.015(2) 0.0007(19) 0.0051(19) -0.0018(18)
C20 0.021(2) 0.019(2) 0.016(2) -0.0039(19) -0.0029(19) -0.0004(17)
C21 0.019(3) 0.028(3) 0.029(2) 0.004(2) 0.003(2) 0.0056(18)
C22 0.021(2) 0.030(3) 0.027(3) 0.005(2) 0.003(2) 0.0020(19)
C23 0.017(2) 0.021(2) 0.021(2) -0.006(2) -0.0006(19) 0.0043(17)
C24 0.023(2) 0.019(2) 0.020(2) -0.0031(19) 0.0024(19) 0.0016(18)
C25 0.016(4) 0.024(3) 0.054(3) 0.011(2) -0.008(3) 0.006(2)
C26 0.027(4) 0.016(3) 0.051(3) 0.004(3) 0.016(3) 0.012(3)
C27 0.046(7) 0.021(4) 0.046(4) 0.018(3) 0.019(4) 0.019(3)
C28 0.036(4) 0.045(3) 0.049(3) 0.032(3) 0.010(3) 0.017(3)
C29 0.014(6) 0.054(5) 0.079(6) 0.027(4) 0.002(5) 0.000(4)
C30 0.033(6) 0.024(4) 0.082(6) 0.020(3) 0.000(5) 0.003(4)
Cd1 0.01190(14) 0.01190(14) 0.0201(2) -0.00123(14) 0.00123(14) -0.00115(16)
Cl1 0.0385(13) 0.0377(13) 0.0337(13) 0.0024(16) -0.0015(16) -0.0085(10)
Cl2 0.0443(7) 0.0443(7) 0.0390(10) 0.0023(8) 0.0023(8) 0.0008(8)
N1 0.0145(19) 0.0188(19) 0.027(2) -0.0020(17) -0.0030(18) 0.0018(14)
N2 0.0186(19) 0.018(2) 0.026(2) -0.0047(18) 0.0043(16) 0.0008(16)
N3 0.018(2) 0.0168(18) 0.024(2) -0.0041(16) 0.0013(16) -0.0008(14)
N4 0.0129(17) 0.023(2) 0.0209(18) -0.0061(18) -0.0031(14) -0.0031(17)
N5 0.018(2) 0.058(3) 0.053(3) -0.035(3) -0.012(2) 0.006(2)
N6 0.020(2) 0.015(2) 0.0219(19) 0.0006(17) -0.0018(18) 0.0022(13)
O1 0.090(4) 0.075(4) 0.028(2) -0.009(2) 0.003(3) -0.017(3)
O2 0.087(4) 0.087(4) 0.107(6) 0.057(5) -0.057(5) -0.050(5)
O3 0.081(8) 0.038(6) 0.189(14) -0.022(9) 0.008(11) 0.006(5)
O4 0.144(9) 0.098(7) 0.071(5) 0.047(6) 0.019(6) 0.019(7)
O5 0.065(5) 0.121(7) 0.080(5) -0.044(5) 0.022(4) 0.004(5)
O6 0.045(5) 0.016(4) 0.070(4) -0.006(3) 0.010(4) 0.007(3)
O7 0.058(6) 0.071(6) 0.056(4) 0.038(3) 0.026(4) 0.025(4)
O4W 0.083(10) 0.047(8) 0.060(9) 0.016(7) -0.006(8) 0.006(7)
O5W 0.071(9) 0.051(8) 0.042(8) -0.019(6) 0.005(7) 0.017(7)

loop_
_atom_type_symbol
_atom_type_description
_atom_type_scat_dispersion_real
_atom_type_scat_dispersion_imag
_atom_type_scat_source
C C 0.0033 0.0016 'International Tables Vol C Tables 4.2.6.8 and 6.1.1.4'
H H 0.0000 0.0000 'International Tables Vol C Tables 4.2.6.8 and 6.1.1.4'
Cd Cd -0.8075 1.2024 'International Tables Vol C Tables 4.2.6.8 and 6.1.1.4'
Cl Cl 0.1484 0.1585 'International Tables Vol C Tables 4.2.6.8 and 6.1.1.4'
N N 0.0061 0.0033 'International Tables Vol C Tables 4.2.6.8 and 6.1.1.4'
O O 0.0106 0.0060 'International Tables Vol C Tables 4.2.6.8 and 6.1.1.4'

loop_
_geom_angle_atom_site_label_1
_geom_angle_atom_site_label_2
_geom_angle_atom_site_label_3
_geom_angle
_geom_angle_site_symmetry_1
_geom_angle_site_symmetry_3
N1 C1 C2 123.7(5) . .
N1 C1 H1 118.1 . .
C2 C1 H1 118.1 . .
C1 C2 C3 120.3(5) . .
C1 C2 H2 119.9 . .
C3 C2 H2 119.9 . .
C2 C3 C4 115.7(4) . .
C2 C3 C6 122.0(4) . .
C4 C3 C6 122.4(4) . .
C5 C4 C3 119.9(4) . .
C5 C4 H4 120.1 . .
C3 C4 H4 120.1 . .
N1 C5 C4 123.9(4) . .
N1 C5 H5 118.0 . .
C4 C5 H5 118.0 . .
C7 C6 C11 117.9(4) . .
C7 C6 C3 122.7(4) . .
C11 C6 C3 119.3(4) . .
C8 C7 C6 121.1(5) . .
C8 C7 H7 119.4 . .
C6 C7 H7 119.4 . .
C7 C8 C9 120.9(5) . .
C7 C8 H8 119.5 . .
C9 C8 H8 119.5 . .
C8 C9 C10 119.7(5) . .
C8 C9 H9 120.2 . .
C10 C9 H9 120.2 . .
C11 C10 C9 119.3(4) . .
C11 C10 C12 122.9(4) . .
C9 C10 C12 117.7(4) . .
C10 C11 C6 121.0(4) . .
C10 C11 H11 119.5 . .
C6 C11 H11 119.5 . .
N2 C12 N4 109.2(4) . .
N2 C12 C10 124.2(4) . .
N4 C12 C10 126.6(4) . .
N3 C13 N4 108.4(4) . .
N3 C13 C14 128.2(4) . .
N4 C13 C14 123.1(4) . .
C19 C14 C15 120.2(4) . .
C19 C14 C13 117.9(4) . .
C15 C14 C13 121.9(4) . .
C16 C15 C14 118.7(5) . .
C16 C15 H15 120.6 . .
C14 C15 H15 120.6 . .
C17 C16 C15 120.6(5) . .
C17 C16 H16 119.7 . .
C15 C16 H16 119.7 . .
C16 C17 C18 120.9(5) . .
C16 C17 H17 119.6 . .
C18 C17 H17 119.6 . .
C17 C18 C19 117.6(4) . .
C17 C18 C20 122.3(4) . .
C19 C18 C20 120.1(4) . .
C14 C19 C18 121.9(4) . .
C14 C19 H19 119.1 . .
C18 C19 H19 119.1 . .
C21 C20 C24 116.0(4) . .
C21 C20 C18 121.1(4) . .
C24 C20 C18 122.9(4) . .
C22 C21 C20 120.1(4) . .
C22 C21 H21 119.9 . .
C20 C21 H21 119.9 . .
N6 C22 C21 124.0(4) . .
N6 C22 H22 118.0 . .
C21 C22 H22 118.0 . .
N6 C23 C24 123.3(4) . .
N6 C23 H23 118.3 . .
C24 C23 H23 118.3 . .
C23 C24 C20 119.9(4) . .
C23 C24 H24 120.1 . .
C20 C24 H24 120.1 . .
O6 C25 C30 117.4(8) . .
O6 C25 C26 122.2(8) . .
C30 C25 C26 120.4(7) . .
C27 C26 C25 118.4(7) . .
C27 C26 H26 120.8 . .
C25 C26 H26 120.8 . .
C26 C27 C28 124.1(8) . .
C26 C27 H27 117.9 . .
C28 C27 H27 117.9 . .
O7 C28 C29 123.5(9) . .
O7 C28 C27 122.4(8) . .
C29 C28 C27 114.1(7) . .
C30 C29 C28 125.6(8) . .
C30 C29 H29 117.2 . .
C28 C29 H29 117.2 . .
C29 C30 C25 117.1(8) . .
C29 C30 H30 121.5 . .
C25 C30 H30 121.5 . .
N3 Cd1 N3 82.63(19) 6_556 .
N3 Cd1 N6 87.43(13) 6_556 2_544
N3 Cd1 N6 158.52(13) . 2_544
N3 Cd1 N6 158.52(13) 6_556 3_456
N3 Cd1 N6 87.43(13) . 3_456
N6 Cd1 N6 107.74(17) 2_544 3_456
N3 Cd1 N1 87.32(13) 6_556 3_466
N3 Cd1 N1 111.53(13) . 3_466
N6 Cd1 N1 86.86(14) 2_544 3_466
N6 Cd1 N1 78.66(14) 3_456 3_466
N3 Cd1 N1 111.53(13) 6_556 2_644
N3 Cd1 N1 87.32(13) . 2_644
N6 Cd1 N1 78.66(14) 2_544 2_644
N6 Cd1 N1 86.86(14) 3_456 2_644
N1 Cd1 N1 155.38(17) 3_466 2_644
Cl1 Cl1 O1 81.1(5) 6_556 .
Cl1 Cl1 O2 70.50(15) 6_556 .
O1 Cl1 O2 117.2(3) . .
Cl1 Cl1 O3 167.6(8) 6_556 .
O1 Cl1 O3 111.2(8) . .
O2 Cl1 O3 101.4(5) . .
Cl1 Cl1 O1 61.9(4) 6_556 6_556
O1 Cl1 O1 106.2(4) . 6_556
O2 Cl1 O1 107.3(3) . 6_556
O3 Cl1 O1 113.8(8) . 6_556
O4 Cl2 O4 131.2(9) . 5_666
O4 Cl2 O5W 115.5(8) . .
O4 Cl2 O5W 109.8(9) 5_666 .
O4 Cl2 O5W 109.8(9) . 5_666
O4 Cl2 O5W 115.5(8) 5_666 5_666
O5W Cl2 O5W 43.4(14) . 5_666
O4 Cl2 O5 94.7(6) . .
O4 Cl2 O5 97.5(5) 5_666 .
O5W Cl2 O5 53.7(7) . .
O5W Cl2 O5 96.5(8) 5_666 .
O4 Cl2 O5 97.5(5) . 5_666
O4 Cl2 O5 94.7(6) 5_666 5_666
O5W Cl2 O5 96.5(8) . 5_666
O5W Cl2 O5 53.7(7) 5_666 5_666
O5 Cl2 O5 150.2(7) . 5_666
O4 Cl2 O4W 87.2(11) . 5_666
O4 Cl2 O4W 44.0(8) 5_666 5_666
O5W Cl2 O4W 148.8(12) . 5_666
O5W Cl2 O4W 150.6(10) 5_666 5_666
O5 Cl2 O4W 106.1(9) . 5_666
O5 Cl2 O4W 101.6(9) 5_666 5_666
O4 Cl2 O4W 44.0(8) . .
O4 Cl2 O4W 87.2(11) 5_666 .
O5W Cl2 O4W 150.6(10) . .
O5W Cl2 O4W 148.8(12) 5_666 .
O5 Cl2 O4W 101.6(9) . .
O5 Cl2 O4W 106.1(9) 5_666 .
O4W Cl2 O4W 43.4(17) 5_666 .
C1 N1 C5 116.4(4) . .
C1 N1 Cd1 126.9(3) . 3_566
C5 N1 Cd1 116.4(3) . 3_566
C12 N2 N3 107.1(3) . .
C13 N3 N2 108.4(3) . .
C13 N3 Cd1 138.8(3) . .
N2 N3 Cd1 110.4(3) . .
C13 N4 C12 107.0(3) . .
C13 N4 N5 126.5(4) . .
C12 N4 N5 126.4(4) . .
N4 N5 H5A 102.9 . .
N4 N5 H5B 94.3 . .
H5A N5 H5B 109.6 . .
C23 N6 C22 116.3(4) . .
C23 N6 Cd1 126.5(3) . 3_556
C22 N6 Cd1 114.6(3) . 3_556
Cl1 O1 Cl1 37.0(2) . 6_556
Cl1 O2 Cl1 39.0(3) 6_556 .
O4W O4W Cl2 68.3(8) 5_666 .
O5W O5W Cl2 68.3(7) 5_666 .

loop_
_geom_bond_atom_site_label_1
_geom_bond_atom_site_label_2
_geom_bond_distance
_geom_bond_site_symmetry_2
C1 N1 1.337(6) .
C1 C2 1.387(7) .
C1 H1 0.9300 .
C2 C3 1.399(7) .
C2 H2 0.9300 .
C3 C4 1.409(7) .
C3 C6 1.480(7) .
C4 C5 1.382(7) .
C4 H4 0.9300 .
C5 N1 1.344(6) .
C5 H5 0.9300 .
C6 C7 1.396(7) .
C6 C11 1.410(7) .
C7 C8 1.376(7) .
C7 H7 0.9300 .
C8 C9 1.381(7) .
C8 H8 0.9300 .
C9 C10 1.399(7) .
C9 H9 0.9300 .
C10 C11 1.397(6) .
C10 C12 1.466(6) .
C11 H11 0.9300 .
C12 N2 1.310(5) .
C12 N4 1.364(5) .
C13 N3 1.316(6) .
C13 N4 1.353(6) .
C13 C14 1.484(6) .
C14 C19 1.365(6) .
C14 C15 1.401(6) .
C15 C16 1.397(7) .
C15 H15 0.9300 .
C16 C17 1.387(7) .
C16 H16 0.9300 .
C17 C18 1.395(7) .
C17 H17 0.9300 .
C18 C19 1.408(6) .
C18 C20 1.481(6) .
C19 H19 0.9300 .
C20 C21 1.395(6) .
C20 C24 1.399(6) .
C21 C22 1.375(7) .
C21 H21 0.9300 .
C22 N6 1.348(6) .
C22 H22 0.9300 .
C23 N6 1.332(6) .
C23 C24 1.399(7) .
C23 H23 0.9300 .
C24 H24 0.9300 .
C25 O6 1.203(6) .
C25 C30 1.466(6) .
C25 C26 1.484(6) .
C26 C27 1.307(7) .
C26 H26 0.9300 .
C27 C28 1.475(6) .
C27 H27 0.9300 .
C28 O7 1.198(6) .
C28 C29 1.465(6) .
C29 C30 1.319(7) .
C29 H29 0.9300 .
C30 H30 0.9300 .
Cd1 N3 2.333(4) 6_556
Cd1 N3 2.333(4) .
Cd1 N6 2.389(4) 2_544
Cd1 N6 2.389(4) 3_456
Cd1 N1 2.425(4) 3_466
Cd1 N1 2.425(4) 2_644
Cl1 Cl1 0.925(5) 6_556
Cl1 O1 1.357(5) .
Cl1 O2 1.386(7) .
Cl1 O3 1.409(10) .
Cl1 O1 1.520(5) 6_556
Cl2 O4 1.384(9) .
Cl2 O4 1.384(9) 5_666
Cl2 O5W 1.470(17) .
Cl2 O5W 1.470(17) 5_666
Cl2 O5 1.479(8) .
Cl2 O5 1.479(8) 5_666
Cl2 O4W 1.51(2) 5_666
Cl2 O4W 1.51(2) .
N1 Cd1 2.425(4) 3_566
N2 N3 1.385(5) .
N4 N5 1.415(5) .
N5 H5A 0.8920 .
N5 H5B 0.9189 .
N6 Cd1 2.389(3) 3_556
O1 Cl1 1.520(5) 6_556
O2 Cl1 1.386(7) 6_556
O4W O4W 1.12(4) 5_666
O5W O5W 1.09(3) 5_666

loop_
_geom_torsion_atom_site_label_1
_geom_torsion_atom_site_label_2
_geom_torsion_atom_site_label_3
_geom_torsion_atom_site_label_4
_geom_torsion
_geom_torsion_site_symmetry_1
_geom_torsion_site_symmetry_2
_geom_torsion_site_symmetry_3
_geom_torsion_site_symmetry_4
N1 C1 C2 C3 -1.0(8) . . . .
C1 C2 C3 C4 -2.6(7) . . . .
C1 C2 C3 C6 176.4(5) . . . .
C2 C3 C4 C5 3.3(7) . . . .
C6 C3 C4 C5 -175.7(5) . . . .
C3 C4 C5 N1 -0.5(8) . . . .
C2 C3 C6 C7 17.7(8) . . . .
C4 C3 C6 C7 -163.4(5) . . . .
C2 C3 C6 C11 -157.7(5) . . . .
C4 C3 C6 C11 21.2(8) . . . .
C11 C6 C7 C8 -2.9(8) . . . .
C3 C6 C7 C8 -178.4(5) . . . .
C6 C7 C8 C9 1.5(10) . . . .
C7 C8 C9 C10 1.3(9) . . . .
C8 C9 C10 C11 -2.6(8) . . . .
C8 C9 C10 C12 178.8(5) . . . .
C9 C10 C11 C6 1.2(7) . . . .
C12 C10 C11 C6 179.7(4) . . . .
C7 C6 C11 C10 1.5(8) . . . .
C3 C6 C11 C10 177.2(4) . . . .
C11 C10 C12 N2 -148.7(5) . . . .
C9 C10 C12 N2 29.8(7) . . . .
C11 C10 C12 N4 31.5(7) . . . .
C9 C10 C12 N4 -149.9(5) . . . .
N3 C13 C14 C19 -92.0(6) . . . .
N4 C13 C14 C19 81.1(6) . . . .
N3 C13 C14 C15 90.1(6) . . . .
N4 C13 C14 C15 -96.9(5) . . . .
C19 C14 C15 C16 2.0(7) . . . .
C13 C14 C15 C16 179.9(5) . . . .
C14 C15 C16 C17 -1.9(8) . . . .
C15 C16 C17 C18 -0.1(8) . . . .
C16 C17 C18 C19 1.9(7) . . . .
C16 C17 C18 C20 -179.9(5) . . . .
C15 C14 C19 C18 -0.2(7) . . . .
C13 C14 C19 C18 -178.2(4) . . . .
C17 C18 C19 C14 -1.8(7) . . . .
C20 C18 C19 C14 -180.0(4) . . . .
C17 C18 C20 C21 -164.2(5) . . . .
C19 C18 C20 C21 13.9(7) . . . .
C17 C18 C20 C24 17.7(7) . . . .
C19 C18 C20 C24 -164.2(4) . . . .
C24 C20 C21 C22 4.5(7) . . . .
C18 C20 C21 C22 -173.8(5) . . . .
C20 C21 C22 N6 0.4(8) . . . .
N6 C23 C24 C20 -0.9(7) . . . .
C21 C20 C24 C23 -4.2(7) . . . .
C18 C20 C24 C23 174.0(4) . . . .
O6 C25 C26 C27 -174.6(10) . . . .
C30 C25 C26 C27 3.1(14) . . . .
C25 C26 C27 C28 1.5(15) . . . .
C26 C27 C28 O7 176.3(11) . . . .
C26 C27 C28 C29 -5.3(15) . . . .
O7 C28 C29 C30 -176.4(12) . . . .
C27 C28 C29 C30 5.2(17) . . . .
C28 C29 C30 C25 -1.1(17) . . . .
O6 C25 C30 C29 174.6(11) . . . .
C26 C25 C30 C29 -3.2(15) . . . .
C2 C1 N1 C5 3.8(8) . . . .
C2 C1 N1 Cd1 -169.2(4) . . . 3_566
C4 C5 N1 C1 -3.0(8) . . . .
C4 C5 N1 Cd1 170.7(4) . . . 3_566
N4 C12 N2 N3 0.1(5) . . . .
C10 C12 N2 N3 -179.7(4) . . . .
N4 C13 N3 N2 0.3(5) . . . .
C14 C13 N3 N2 174.2(4) . . . .
N4 C13 N3 Cd1 159.6(3) . . . .
C14 C13 N3 Cd1 -26.6(7) . . . .
C12 N2 N3 C13 -0.3(5) . . . .
C12 N2 N3 Cd1 -165.8(3) . . . .
N3 Cd1 N3 C13 -65.1(4) 6_556 . . .
N6 Cd1 N3 C13 -2.0(7) 2_544 . . .
N6 Cd1 N3 C13 134.0(5) 3_456 . . .
N1 Cd1 N3 C13 -149.3(4) 3_466 . . .
N1 Cd1 N3 C13 47.0(5) 2_644 . . .
N3 Cd1 N3 N2 93.8(3) 6_556 . . .
N6 Cd1 N3 N2 157.0(3) 2_544 . . .
N6 Cd1 N3 N2 -67.1(3) 3_456 . . .
N1 Cd1 N3 N2 9.7(3) 3_466 . . .
N1 Cd1 N3 N2 -154.1(3) 2_644 . . .
N3 C13 N4 C12 -0.2(5) . . . .
C14 C13 N4 C12 -174.5(4) . . . .
N3 C13 N4 N5 176.6(5) . . . .
C14 C13 N4 N5 2.3(7) . . . .
N2 C12 N4 C13 0.1(5) . . . .
C10 C12 N4 C13 179.9(4) . . . .
N2 C12 N4 N5 -176.8(5) . . . .
C10 C12 N4 N5 3.0(7) . . . .
C24 C23 N6 C22 5.7(7) . . . .
C24 C23 N6 Cd1 -154.7(4) . . . 3_556
C21 C22 N6 C23 -5.5(7) . . . .
C21 C22 N6 Cd1 157.3(4) . . . 3_556
O2 Cl1 O1 Cl1 -62.6(3) . . . 6_556
O3 Cl1 O1 Cl1 -178.5(7) . . . 6_556
O1 Cl1 O1 Cl1 57.2(3) 6_556 . . 6_556
O1 Cl1 O2 Cl1 68.5(5) . . . 6_556
O3 Cl1 O2 Cl1 -170.2(10) . . . 6_556
O1 Cl1 O2 Cl1 -50.7(4) 6_556 . . 6_556
O4 Cl2 O4W O4W -174(3) . . . 5_666
O4 Cl2 O4W O4W 4(2) 5_666 . . 5_666
O5W Cl2 O4W O4W 131(2) . . . 5_666
O5W Cl2 O4W O4W -134(2) 5_666 . . 5_666
O5 Cl2 O4W O4W 101(2) . . . 5_666
O5 Cl2 O4W O4W -90(2) 5_666 . . 5_666
O4 Cl2 O5W O5W 92.4(18) . . . 5_666
O4 Cl2 O5W O5W -106.5(18) 5_666 . . 5_666
O5 Cl2 O5W O5W 169(2) . . . 5_666
O5 Cl2 O5W O5W -9.2(19) 5_666 . . 5_666
O4W Cl2 O5W O5W -135(2) 5_666 . . 5_666
O4W Cl2 O5W O5W 131(2) . . . 5_666
